data_7044223
loop_
_publ_author_name
'Schmid, Paul'
'Maier, Matthias'
'Pfeiffer, Hendrik'
'Belz, Anja'
'Henry, Lucas'
'Friedrich, Alexandra'
'Sch\"onfeld, Fabian'
'Edkins, Katharina'
'Schatzschneider, Ulrich'

_publ_section_title
;
 Catalyst-free room-temperature iClick reaction of molybdenum(II) and
 tungsten(II) azide complexes with electron-poor alkynes: Structural
 preferences and kinetic studies
;
_journal_name_full 'Dalton Trans.'
_journal_paper_doi 10.1039/C7DT03096G
_journal_year 2017
_chemical_formula_moiety 'C15 H13 N5 O2 W'
_chemical_formula_sum 'C15 H13 N5 O2 W'
_chemical_formula_weight 479.15
_chemical_name_common '[W(allyl)(N3)(bpy)(CO)2]'
_space_group_crystal_system orthorhombic
_space_group_IT_number 62
_space_group_name_Hall '-P 2ac 2n'
_space_group_name_H-M_alt 'P n m a'
_symmetry_space_group_name_Hall '-P 2ac 2n'
_symmetry_space_group_name_H-M 'P n m a'
_atom_sites_solution_hydrogens mixed
_atom_sites_solution_primary iterative
_atom_sites_solution_secondary difmap
_audit_creation_date 2016-07-08
_audit_update_record
;
2017-07-17 deposited with the CCDC.
2017-09-13 downloaded from the CCDC.
;
_cell_angle_alpha 90
_cell_angle_beta 90
_cell_angle_gamma 90
_cell_formula_units_Z 4
_cell_length_a 16.83(3)
_cell_length_b 13.769(17)
_cell_length_c 6.602(8)
_cell_measurement_reflns_used 3245
_cell_measurement_temperature 100(2)
_cell_measurement_theta_max 31.47
_cell_measurement_theta_min 2.42
_cell_volume 1530(4)
_computing_cell_refinement 'Saint+ ver. V8.34A (Bruker AXS)'
_computing_data_collection 'APEX2 ver. 2014.11-0 (Bruker AXS)'
_computing_data_reduction 'Saint+ ver. V8.34A (Bruker AXS)'
_computing_molecular_graphics 'ShelXLe (Huebschle et all, 2011)'
_computing_publication_material 'SHELXL-2014/7 (Sheldrick, 2014)'
_computing_structure_refinement 'SHELXL-2014/7 (Sheldrick, 2014)'
_computing_structure_solution 'SHELXT (Sheldrick, 2014)'
_diffrn_ambient_temperature 100(2)
_diffrn_detector 'CCD area detector (Apex2)'
_diffrn_detector_area_resol_mean 8.333
_diffrn_measured_fraction_theta_full 0.999
_diffrn_measured_fraction_theta_max 0.999
_diffrn_measurement_device_type 'Bruker X8-APEX II'
_diffrn_measurement_method '\f and \w scans'
_diffrn_radiation_monochromator graphite
_diffrn_radiation_type MoK\a
_diffrn_radiation_wavelength 0.71073
_diffrn_reflns_av_R_equivalents 0.0396
_diffrn_reflns_av_unetI/netI 0.0359
_diffrn_reflns_Laue_measured_fraction_full 0.999
_diffrn_reflns_Laue_measured_fraction_max 0.999
_diffrn_reflns_limit_h_max 22
_diffrn_reflns_limit_h_min -21
_diffrn_reflns_limit_k_max 18
_diffrn_reflns_limit_k_min -16
_diffrn_reflns_limit_l_max 8
_diffrn_reflns_limit_l_min -8
_diffrn_reflns_number 9425
_diffrn_reflns_point_group_measured_fraction_full 0.999
_diffrn_reflns_point_group_measured_fraction_max 0.999
_diffrn_reflns_theta_full 25.242
_diffrn_reflns_theta_max 28.279
_diffrn_reflns_theta_min 2.837
_diffrn_source 'rotating-anode (Nonius FR-591)'
_exptl_absorpt_coefficient_mu 7.566
_exptl_absorpt_correction_T_max 0.7471
_exptl_absorpt_correction_T_min 0.5011
_exptl_absorpt_correction_type multi-scan
_exptl_absorpt_process_details 'SadAbs 2014/5 (Bruker AXS)'
_exptl_crystal_colour red
_exptl_crystal_density_diffrn 2.080
_exptl_crystal_description plate
_exptl_crystal_F_000 912
_exptl_crystal_preparation 'Crystal fragment soaked in perfluoro polyether oil.'
_exptl_crystal_recrystallization_method 'recrystallised from acetone and methanol by evaporation'
_exptl_crystal_size_max 0.38
_exptl_crystal_size_mid 0.321
_exptl_crystal_size_min 0.08
_refine_diff_density_max 1.380
_refine_diff_density_min -0.764
_refine_diff_density_rms 0.129
_refine_ls_extinction_method none
_refine_ls_goodness_of_fit_ref 1.020
_refine_ls_hydrogen_treatment mixed
_refine_ls_matrix_type full
_refine_ls_number_parameters 120
_refine_ls_number_reflns 1979
_refine_ls_number_restraints 0
_refine_ls_restrained_S_all 1.020
_refine_ls_R_factor_all 0.0352
_refine_ls_R_factor_gt 0.0220
_refine_ls_shift/su_max 0.001
_refine_ls_shift/su_mean 0.000
_refine_ls_structure_factor_coef Fsqd
_refine_ls_weighting_details 'w=1/[\s^2^(Fo^2^)+(0.0109P)^2^+1.3487P] where P=(Fo^2^+2Fc^2^)/3'
_refine_ls_weighting_scheme calc
_refine_ls_wR_factor_gt 0.0452
_refine_ls_wR_factor_ref 0.0501
_reflns_Friedel_coverage 0.000
_reflns_number_gt 1427
_reflns_number_total 1979
_reflns_threshold_expression 'I > 2\s(I)'
_cod_data_source_file c7dt03096g2.cif
_cod_data_source_block af051_final
_cod_database_code 7044223
_shelx_shelxl_version_number 2014/7
_shelx_space_group_comment
;
The symmetry employed for this shelxl refinement is uniquely defined
by the following loop, which should always be used as a source of
symmetry information in preference to the above space-group names.
They are only intended as comments.
;
_shelx_estimated_absorpt_t_min 0.161
_shelx_estimated_absorpt_t_max 0.583

loop_
_space_group_symop_operation_xyz
'x, y, z'
'-x+1/2, -y, z+1/2'
'x+1/2, -y+1/2, -z+1/2'
'-x, y+1/2, -z'
'-x, -y, -z'
'x-1/2, y, -z-1/2'
'-x-1/2, y-1/2, z-1/2'
'x, -y-1/2, z'

loop_
_atom_site_label
_atom_site_type_symbol
_atom_site_fract_x
_atom_site_fract_y
_atom_site_fract_z
_atom_site_U_iso_or_equiv
_atom_site_adp_type
_atom_site_occupancy
_atom_site_site_symmetry_order
_atom_site_calc_flag
_atom_site_refinement_flags_posn
_atom_site_refinement_flags_adp
_atom_site_refinement_flags_occupancy
W1 W 0.49947(2) 0.2500 0.32134(2) 0.01032(6) Uani 1 2 d S T P
C1 C 0.5773(2) 0.1565(2) 0.4248(5) 0.0165(7) Uani 1 1 d . . .
N1 N 0.5558(3) 0.2500 0.0260(6) 0.0154(8) Uani 1 2 d S T P
O1 O 0.62320(17) 0.10061(18) 0.4852(4) 0.0257(6) Uani 1 1 d . . .
C3 C 0.3701(2) -0.0019(2) 0.0433(5) 0.0206(8) Uani 1 1 d . . .
H3 H 0.3761 -0.0705 0.0436 0.025 Uiso 1 1 calc R U .
N3 N 0.6935(3) 0.2500 -0.0399(8) 0.0303(11) Uani 1 2 d S T P
N4 N 0.41598(17) 0.15437(19) 0.1520(4) 0.0108(6) Uani 1 1 d . . .
C4 C 0.3093(2) 0.0413(3) -0.0622(5) 0.0211(8) Uani 1 1 d . . .
H4 H 0.2722 0.0027 -0.1347 0.025 Uiso 1 1 calc R U .
N2 N 0.6263(3) 0.2500 -0.0005(6) 0.0175(9) Uani 1 2 d S T P
C2 C 0.4222(2) 0.0567(2) 0.1489(5) 0.0158(7) Uani 1 1 d . . .
H2 H 0.4642 0.0270 0.2225 0.019 Uiso 1 1 calc R U .
C7 C 0.4477(2) 0.1637(3) 0.5923(5) 0.0193(8) Uani 1 1 d . . .
H7A H 0.487(2) 0.160(3) 0.707(6) 0.023 Uiso 1 1 d . U .
H7B H 0.426(3) 0.105(3) 0.557(6) 0.023 Uiso 1 1 d . U .
C6 C 0.3571(2) 0.1961(2) 0.0437(5) 0.0111(6) Uani 1 1 d . . .
C8 C 0.4050(3) 0.2500 0.5527(7) 0.0181(10) Uani 1 2 d S T P
H8 H 0.358(4) 0.2500 0.502(8) 0.022 Uiso 1 2 d S U P
C5 C 0.3026(2) 0.1412(2) -0.0623(5) 0.0168(7) Uani 1 1 d . . .
H5 H 0.2608 0.1719 -0.1346 0.020 Uiso 1 1 calc R U .

loop_
_atom_site_aniso_label
_atom_site_aniso_U_11
_atom_site_aniso_U_22
_atom_site_aniso_U_33
_atom_site_aniso_U_23
_atom_site_aniso_U_13
_atom_site_aniso_U_12
W1 0.01098(10) 0.01136(9) 0.00861(10) 0.000 -0.00004(9) 0.000
C1 0.0200(19) 0.0175(16) 0.0121(16) -0.0020(13) 0.0012(14) -0.0060(14)
N1 0.019(2) 0.0124(19) 0.015(2) 0.000 0.0029(17) 0.000
O1 0.0213(15) 0.0238(13) 0.0320(15) 0.0082(12) -0.0041(12) 0.0055(12)
C3 0.028(2) 0.0135(16) 0.020(2) -0.0027(15) 0.0030(15) -0.0062(15)
N3 0.025(3) 0.024(2) 0.041(3) 0.000 0.016(2) 0.000
N4 0.0117(14) 0.0109(13) 0.0099(13) -0.0023(10) 0.0004(11) -0.0006(11)
C4 0.026(2) 0.0221(18) 0.0157(17) -0.0049(15) -0.0017(15) -0.0117(16)
N2 0.024(3) 0.013(2) 0.016(2) 0.000 0.0063(18) 0.000
C2 0.022(2) 0.0112(16) 0.0142(16) 0.0023(12) -0.0006(14) 0.0004(14)
C7 0.025(2) 0.0227(18) 0.0102(17) 0.0029(14) 0.0025(15) -0.0056(16)
C6 0.0102(17) 0.0125(15) 0.0107(15) 0.0010(12) 0.0028(13) 0.0007(12)
C8 0.012(3) 0.028(3) 0.015(2) 0.000 0.005(2) 0.000
C5 0.0170(18) 0.0211(17) 0.0122(16) -0.0006(13) -0.0019(14) -0.0019(14)

loop_
_atom_type_symbol
_atom_type_description
_atom_type_scat_dispersion_real
_atom_type_scat_dispersion_imag
_atom_type_scat_source
C C 0.0033 0.0016 'International Tables Vol C Tables 4.2.6.8 and 6.1.1.4'
H H 0.0000 0.0000 'International Tables Vol C Tables 4.2.6.8 and 6.1.1.4'
N N 0.0061 0.0033 'International Tables Vol C Tables 4.2.6.8 and 6.1.1.4'
O O 0.0106 0.0060 'International Tables Vol C Tables 4.2.6.8 and 6.1.1.4'
W W -0.8490 6.8722 'International Tables Vol C Tables 4.2.6.8 and 6.1.1.4'

loop_
_exptl_crystal_face_index_h
_exptl_crystal_face_index_k
_exptl_crystal_face_index_l
_exptl_crystal_face_perp_dist
-1.00 0.00 0.00 0.0530
-1.00 -2.00 -1.00 0.0830
1.00 2.00 1.00 0.1640
0.00 2.00 1.00 0.1220
-1.00 2.00 1.00 0.0920
-2.00 1.00 0.00 0.0600
2.00 -2.00 -1.00 0.2000
1.00 2.00 2.00 0.1480
-2.00 2.00 1.00 0.0750
0.00 -1.00 -1.00 0.1360
0.00 1.00 1.00 0.0930
-2.00 -1.00 -2.00 0.0720
2.00 1.00 2.00 0.1450
1.00 -2.00 -2.00 0.1790
0.00 1.00 2.00 0.0660
1.00 1.00 3.00 0.1180
0.00 0.00 1.00 0.0200
0.00 -3.00 -1.00 0.1500

loop_
_geom_angle_atom_site_label_1
_geom_angle_atom_site_label_2
_geom_angle_atom_site_label_3
_geom_angle
_geom_angle_site_symmetry_1
_geom_angle_site_symmetry_3
C1 W1 C1 82.2(2) . 8_565
C1 W1 N1 91.20(15) . .
C1 W1 N1 91.20(15) 8_565 .
C1 W1 C8 103.92(17) . .
C1 W1 C8 103.92(17) 8_565 .
N1 W1 C8 159.79(18) . .
C1 W1 N4 102.02(15) . .
C1 W1 N4 170.17(11) 8_565 .
N1 W1 N4 79.90(14) . .
C8 W1 N4 83.84(16) . .
C1 W1 N4 170.17(11) . 8_565
C1 W1 N4 102.02(15) 8_565 8_565
N1 W1 N4 79.90(14) . 8_565
C8 W1 N4 83.84(16) . 8_565
N4 W1 N4 72.49(17) . 8_565
C1 W1 C7 69.22(16) . .
C1 W1 C7 108.62(15) 8_565 .
N1 W1 C7 149.15(10) . .
C8 W1 C7 36.32(13) . .
N4 W1 C7 81.21(14) . .
N4 W1 C7 116.97(15) 8_565 .
C1 W1 C7 108.62(15) . 8_565
C1 W1 C7 69.22(16) 8_565 8_565
N1 W1 C7 149.15(10) . 8_565
C8 W1 C7 36.32(13) . 8_565
N4 W1 C7 116.97(15) . 8_565
N4 W1 C7 81.21(14) 8_565 8_565
C7 W1 C7 61.7(2) . 8_565
O1 C1 W1 179.6(3) . .
N2 N1 W1 124.3(3) . .
C4 C3 C2 118.5(3) . .
C4 C3 H3 120.8 . .
C2 C3 H3 120.8 . .
C2 N4 C6 118.3(3) . .
C2 N4 W1 123.2(2) . .
C6 N4 W1 118.5(2) . .
C3 C4 C5 119.5(3) . .
C3 C4 H4 120.2 . .
C5 C4 H4 120.2 . .
N3 N2 N1 175.4(5) . .
N4 C2 C3 122.7(3) . .
N4 C2 H2 118.6 . .
C3 C2 H2 118.6 . .
C8 C7 W1 67.5(2) . .
C8 C7 H7A 121(3) . .
W1 C7 H7A 111(2) . .
C8 C7 H7B 120(3) . .
W1 C7 H7B 114(2) . .
H7A C7 H7B 114(4) . .
N4 C6 C5 121.6(3) . .
N4 C6 C6 115.19(18) . 8_565
C5 C6 C6 123.23(19) . 8_565
C7 C8 C7 114.5(5) . 8_565
C7 C8 W1 76.2(3) . .
C7 C8 W1 76.2(3) 8_565 .
C7 C8 H8 122.7(3) . .
C7 C8 H8 122.7(3) 8_565 .
W1 C8 H8 113(4) . .
C6 C5 C4 119.4(3) . .
C6 C5 H5 120.3 . .
C4 C5 H5 120.3 . .

loop_
_geom_bond_atom_site_label_1
_geom_bond_atom_site_label_2
_geom_bond_distance
_geom_bond_site_symmetry_2
W1 C1 1.959(4) .
W1 C1 1.960(4) 8_565
W1 N1 2.169(5) .
W1 C8 2.205(5) .
W1 N4 2.227(3) .
W1 N4 2.227(3) 8_565
W1 C7 2.318(4) .
W1 C7 2.318(4) 8_565
C1 O1 1.161(4) .
N1 N2 1.199(6) .
C3 C4 1.372(6) .
C3 C2 1.381(5) .
C3 H3 0.9500 .
N3 N2 1.160(7) .
N4 C2 1.349(4) .
N4 C6 1.350(4) .
C4 C5 1.380(5) .
C4 H4 0.9500 .
C2 H2 0.9500 .
C7 C8 1.413(5) .
C7 H7A 1.01(4) .
C7 H7B 0.91(4) .
C6 C5 1.380(5) .
C6 C6 1.484(6) 8_565
C8 C7 1.413(5) 8_565
C8 H8 0.86(6) .
C5 H5 0.9500 .

loop_
_geom_torsion_atom_site_label_1
_geom_torsion_atom_site_label_2
_geom_torsion_atom_site_label_3
_geom_torsion_atom_site_label_4
_geom_torsion
_geom_torsion_site_symmetry_1
_geom_torsion_site_symmetry_4
C2 C3 C4 C5 0.9(5) . .
C6 N4 C2 C3 -1.3(5) . .
W1 N4 C2 C3 -180.0(3) . .
C4 C3 C2 N4 -0.2(5) . .
C2 N4 C6 C5 2.3(5) . .
W1 N4 C6 C5 -179.0(2) . .
C2 N4 C6 C6 -176.2(2) . 8_565
W1 N4 C6 C6 2.5(2) . 8_565
W1 C7 C8 C7 -67.6(4) . 8_565
N4 C6 C5 C4 -1.7(5) . .
C6 C6 C5 C4 176.7(2) 8_565 .
C3 C4 C5 C6 0.0(5) . .
